data_2208346
loop_
_publ_author_name
'Tegel, Marcus'
'Evans, Cameron'
'Farrugia, Louis J. '

_publ_section_title
;<i>tert</i>-Butyl
 isocyanide-1\k<i>C</i>-di-\m-carbonyl-2:3\k^4^<i>C</i>-nonacarbonyl-1\k^3^<i>C</i>,2\k^3^<i>C</i>,3\k^3^<i>C</i>-<i>triangulo</i>-diironosmium
;
_journal_coeditor_code HG6300
_journal_issue 3
_journal_name_full 'Acta Crystallographica Section E'
_journal_page_first m475
_journal_page_last m477
_journal_paper_doi 10.1107/S1600536806004235
_journal_volume 62
_journal_year 2006
_chemical_formula_iupac '[Fe2 Os (C5 H9 N) (C O)11]'
_chemical_formula_moiety 'C16 H9 Fe2 N O11 Os'
_chemical_formula_sum 'C16 H9 Fe2 N O11 Os'
_chemical_formula_weight 693.14
_chemical_name_systematic
;
tert-Butyl isocyanide-1\kC-di-\m-carbonyl-2:3\k^4^C-nonacarbonyl-
1\k^3^C,2\k^3^C,3\k^3^C-triangulo-diironosmium
;
_space_group_IT_number 14
_symmetry_cell_setting monoclinic
_symmetry_space_group_name_Hall '-P 2yn'
_symmetry_space_group_name_H-M 'P 1 21/n 1'
_atom_sites_solution_hydrogens geom
_atom_sites_solution_primary direct
_atom_sites_solution_secondary difmap
_audit_conform_dict_name cif_core.dic
_audit_conform_dict_version 2.3
_audit_creation_method 'WinGX routine CIF_UPDATE'
_cell_angle_alpha 90
_cell_angle_beta 107.8290(10)
_cell_angle_gamma 90
_cell_formula_units_Z 4
_cell_length_a 11.6861(2)
_cell_length_b 11.6142(2)
_cell_length_c 15.5189(2)
_cell_measurement_reflns_used 8960
_cell_measurement_temperature 100(2)
_cell_measurement_theta_max 34.972
_cell_measurement_theta_min 2.2
_cell_volume 2005.14(6)
_computing_cell_refinement 'SCALEPACK (Otwinowski & Minor, 1997)'
_computing_data_collection 'COLLECT (Nonius, 2000)'
_computing_data_reduction 'SCALEPACK and DENZO (Otwinowski & Minor, 1997)'
_computing_molecular_graphics 'ORTEP-3 for Windows (Farrugia, 1997)'
_computing_publication_material 'WinGX (Farrugia, 1999)'
_computing_structure_refinement 'SHELXL97 (Sheldrick, 1997)'
_computing_structure_solution 'SHELXS97 (Sheldrick, 1997)'
_diffrn_ambient_temperature 100(2)
_diffrn_measured_fraction_theta_full 0.893
_diffrn_measured_fraction_theta_max 0.893
_diffrn_measurement_device '95mm CCD camera on \k-goniostat'
_diffrn_measurement_device_type KappaCCD
_diffrn_measurement_method 'CCD rotation images, thick slices'
_diffrn_radiation_monochromator graphite
_diffrn_radiation_type MoK\a
_diffrn_radiation_wavelength 0.71073
_diffrn_reflns_av_R_equivalents 0.0440
_diffrn_reflns_limit_h_max 15
_diffrn_reflns_limit_h_min -15
_diffrn_reflns_limit_k_max 14
_diffrn_reflns_limit_k_min -15
_diffrn_reflns_limit_l_max 20
_diffrn_reflns_limit_l_min -20
_diffrn_reflns_number 40723
_diffrn_reflns_reduction_process
;
 Scaled and merged with SORTAV
 R.H. Blessing, (1987) Cryst. Rev. 1, 3-58
 R.H. Blessing, (1989) J. Appl. Cryst. 22, 396-397
 Crystal is twinned about the 1 0 1 real axis with twin matrix
 -0.411  0   0.589
  0     -1   0
 1.411   0   0.411
 The proportion of overlapped second component refines to 0.207(1)
 Data were processed with MakeHKLF5 to give HKLF5.HKL file which was
 used for refinement. 445 reflections most badly affected by the
 twinning were removed (predicted partial overlaps).
 Before twin treatment,  R1 = 0.0609, with delta(rho) in the range
 8.64 -> -3.67 electrons /A-3.
 The range of indices reported refer to the main component.
;
_diffrn_reflns_theta_full 27.61
_diffrn_reflns_theta_max 27.61
_diffrn_reflns_theta_min 1.93
_exptl_absorpt_coefficient_mu 7.809
_exptl_absorpt_correction_T_max 0.452
_exptl_absorpt_correction_T_min 0.215
_exptl_absorpt_correction_type multi-scan
_exptl_absorpt_process_details '(Blessing, 1995)'
_exptl_crystal_colour black
_exptl_crystal_density_diffrn 2.296
_exptl_crystal_density_method 'not measured'
_exptl_crystal_description prism
_exptl_crystal_F_000 1312
_exptl_crystal_size_max 0.3
_exptl_crystal_size_mid 0.2
_exptl_crystal_size_min 0.1
_refine_diff_density_max 1.551
_refine_diff_density_min -1.23
_refine_ls_extinction_coef 0.00067(8)
_refine_ls_extinction_expression Fc^*^=kFc[1+0.001xFc^2^\l^3^/sin(2\q)]^-1/4^
_refine_ls_extinction_method SHELXL97
_refine_ls_goodness_of_fit_ref 1.12
_refine_ls_hydrogen_treatment constr
_refine_ls_matrix_type full
_refine_ls_number_parameters 282
_refine_ls_number_reflns 4158
_refine_ls_number_restraints 0
_refine_ls_restrained_S_all 1.12
_refine_ls_R_factor_all 0.0234
_refine_ls_R_factor_gt 0.022
_refine_ls_shift/su_max 0.001
_refine_ls_shift/su_mean 0
_refine_ls_structure_factor_coef Fsqd
_refine_ls_weighting_details 'calc w = 1/[\s^2^(Fo^2^)+(0.0019P)^2^+10.979P] where P=(Fo^2^+2Fc^2^)/3'
_refine_ls_weighting_scheme calc
_refine_ls_wR_factor_gt 0.0534
_refine_ls_wR_factor_ref 0.0538
_reflns_number_gt 4019
_reflns_number_total 4158
_reflns_threshold_expression I>2\s(I)
_cod_data_source_file hg6300.cif
_cod_data_source_block I
_cod_original_sg_symbol_H-M 'P 21/n'
_cod_database_code 2208346
_cod_database_fobs_code 2208346

loop_
_symmetry_equiv_pos_as_xyz
'x, y, z'
'-x+1/2, y+1/2, -z+1/2'
'-x, -y, -z'
'x-1/2, -y-1/2, z-1/2'

loop_
_atom_site_type_symbol
_atom_site_label
_atom_site_fract_x
_atom_site_fract_y
_atom_site_fract_z
_atom_site_U_iso_or_equiv
_atom_site_adp_type
_atom_site_calc_flag
_atom_site_refinement_flags
_atom_site_occupancy
C C1 1.0863(4) 0.1792(4) 0.1082(3) 0.0125(8) Uani d . 1
C C11 0.8759(4) 0.5245(4) 0.1518(3) 0.0140(8) Uani d . 1
C C12 0.9341(4) 0.3731(3) 0.0368(3) 0.0132(8) Uani d . 1
C C13 0.7239(4) 0.3506(4) 0.0697(3) 0.0162(9) Uani d . 1
C C14 1.0483(4) 0.3761(4) 0.2118(3) 0.0145(8) Uani d . 1
C C21 1.0292(4) 0.3552(3) 0.3803(3) 0.0134(8) Uani d . 1
C C22 1.1308(4) 0.1910(4) 0.3052(3) 0.0152(8) Uani d . 1
C C23 0.9238(4) 0.1467(4) 0.3302(3) 0.0166(9) Uani d . 1
C C24 0.8239(4) 0.3338(3) 0.2418(3) 0.0142(8) Uani d . 1
C C31 0.9743(4) -0.0146(4) 0.1611(3) 0.0159(8) Uani d . 1
C C32 0.8590(4) 0.1093(4) -0.0026(3) 0.0143(8) Uani d . 1
C C33 0.7690(4) 0.1149(4) 0.1436(3) 0.0140(8) Uani d . 1
C C100 1.2935(4) 0.2314(4) 0.0850(3) 0.0138(8) Uani d . 1
C C101 1.3028(4) 0.3629(4) 0.0842(3) 0.0199(9) Uani d . 1
H H10A 1.3025 0.3935 0.143 0.03 Uiso calc R 1
H H10B 1.2342 0.3943 0.0365 0.03 Uiso calc R 1
H H10C 1.3777 0.3851 0.0726 0.03 Uiso calc R 1
C C102 1.3899(4) 0.1792(4) 0.1650(3) 0.0205(9) Uani d . 1
H H10D 1.3801 0.0954 0.1644 0.031 Uiso calc R 1
H H10E 1.382 0.2104 0.2216 0.031 Uiso calc R 1
H H10F 1.4695 0.1981 0.1604 0.031 Uiso calc R 1
C C103 1.2950(4) 0.1802(4) -0.0054(3) 0.0189(9) Uani d . 1
H H10G 1.2901 0.0961 -0.0028 0.028 Uiso calc R 1
H H10H 1.3696 0.2022 -0.0173 0.028 Uiso calc R 1
H H10I 1.2261 0.2095 -0.0539 0.028 Uiso calc R 1
N N1 1.1767(3) 0.2023(3) 0.0969(2) 0.0131(7) Uani d . 1
O O11 0.8763(3) 0.6214(3) 0.1617(2) 0.0191(7) Uani d . 1
O O12 0.9639(3) 0.3781(3) -0.0264(2) 0.0198(7) Uani d . 1
O O13 0.6252(3) 0.3433(3) 0.0286(2) 0.0232(7) Uani d . 1
O O14 1.1403(3) 0.4232(3) 0.2157(2) 0.0174(6) Uani d . 1
O O21 1.0583(3) 0.4115(3) 0.4435(2) 0.0205(7) Uani d . 1
O O22 1.2228(3) 0.1478(3) 0.3243(2) 0.0253(8) Uani d . 1
O O23 0.8907(3) 0.0728(3) 0.3652(2) 0.0235(7) Uani d . 1
O O24 0.7414(3) 0.3486(3) 0.2664(2) 0.0184(6) Uani d . 1
O O31 1.0013(3) -0.1066(3) 0.1831(3) 0.0268(8) Uani d . 1
O O32 0.8180(3) 0.0910(3) -0.0788(2) 0.0224(7) Uani d . 1
O O33 0.6785(3) 0.0980(3) 0.1540(2) 0.0185(6) Uani d . 1
Fe Fe1 0.88075(5) 0.37081(5) 0.13486(4) 0.01044(12) Uani d . 1
Fe Fe2 0.98706(5) 0.26332(5) 0.28223(4) 0.01091(12) Uani d . 1
Os Os1 0.923356(15) 0.139606(12) 0.123351(11) 0.00966(6) Uani d . 1

loop_
_atom_site_aniso_label
_atom_site_aniso_U_11
_atom_site_aniso_U_22
_atom_site_aniso_U_33
_atom_site_aniso_U_12
_atom_site_aniso_U_13
_atom_site_aniso_U_23
C1 0.014(2) 0.0116(18) 0.0107(18) 0.0013(15) 0.0022(15) -0.0031(15)
C11 0.0128(19) 0.018(2) 0.0123(19) 0.0020(16) 0.0049(15) 0.0012(15)
C12 0.014(2) 0.0104(18) 0.014(2) -0.0002(15) 0.0028(16) 0.0004(15)
C13 0.022(2) 0.0119(19) 0.016(2) 0.0028(17) 0.0077(18) 0.0004(16)
C14 0.020(2) 0.0130(19) 0.0090(18) 0.0076(16) 0.0017(16) -0.0031(15)
C21 0.015(2) 0.0121(18) 0.014(2) -0.0020(15) 0.0045(16) 0.0034(16)
C22 0.023(2) 0.0128(19) 0.0116(19) -0.0019(17) 0.0080(16) -0.0014(15)
C23 0.014(2) 0.020(2) 0.013(2) 0.0016(17) 0.0002(16) -0.0003(17)
C24 0.019(2) 0.0091(18) 0.0133(19) -0.0011(16) 0.0040(17) -0.0006(15)
C31 0.014(2) 0.019(2) 0.017(2) -0.0004(16) 0.0077(16) -0.0007(16)
C32 0.0108(19) 0.0159(19) 0.017(2) 0.0010(15) 0.0054(16) -0.0024(16)
C33 0.018(2) 0.0127(19) 0.0110(18) 0.0010(16) 0.0040(16) 0.0002(16)
C100 0.0106(19) 0.0155(19) 0.018(2) 0.0006(15) 0.0081(16) -0.0002(16)
C101 0.020(2) 0.016(2) 0.027(2) -0.0029(17) 0.0129(19) -0.0004(18)
C102 0.015(2) 0.025(2) 0.020(2) 0.0023(18) 0.0027(17) 0.0034(18)
C103 0.024(2) 0.016(2) 0.020(2) 0.0002(17) 0.0131(19) -0.0014(17)
N1 0.0138(17) 0.0129(16) 0.0122(16) 0.0012(13) 0.0036(13) 0.0001(13)
O11 0.0234(17) 0.0122(15) 0.0212(16) 0.0019(12) 0.0061(13) -0.0004(12)
O12 0.0257(18) 0.0196(16) 0.0164(16) 0.0008(13) 0.0101(13) 0.0012(13)
O13 0.0193(18) 0.0243(18) 0.0216(17) -0.0002(14) 0.0001(14) -0.0041(14)
O14 0.0154(15) 0.0176(15) 0.0200(15) -0.0027(12) 0.0064(12) -0.0011(12)
O21 0.0239(17) 0.0217(16) 0.0166(16) -0.0045(14) 0.0072(13) -0.0039(13)
O22 0.0185(18) 0.0304(19) 0.0271(18) 0.0084(14) 0.0068(14) 0.0025(15)
O23 0.0237(18) 0.0233(17) 0.0233(17) -0.0058(14) 0.0069(14) 0.0051(14)
O24 0.0170(16) 0.0226(16) 0.0186(16) 0.0032(13) 0.0100(13) 0.0019(13)
O31 0.0277(19) 0.0151(16) 0.041(2) 0.0052(14) 0.0152(16) 0.0084(15)
O32 0.0232(17) 0.0274(18) 0.0174(16) 0.0000(14) 0.0072(13) -0.0046(14)
O33 0.0151(15) 0.0218(16) 0.0202(16) -0.0015(13) 0.0079(12) -0.0010(13)
Fe1 0.0122(3) 0.0099(3) 0.0092(3) 0.0013(2) 0.0033(2) 0.0003(2)
Fe2 0.0128(3) 0.0102(3) 0.0096(3) 0.0007(2) 0.0032(2) 0.0006(2)
Os1 0.00983(9) 0.00890(8) 0.01084(8) -0.00011(6) 0.00403(6) -0.00070(6)

loop_
_atom_type_symbol
_atom_type_description
_atom_type_scat_dispersion_real
_atom_type_scat_dispersion_imag
_atom_type_scat_source
C C 0.0033 0.0016 'International Tables Vol C Tables 4.2.6.8 and 6.1.1.4'
H H 0 0 'International Tables Vol C Tables 4.2.6.8 and 6.1.1.4'
N N 0.0061 0.0033 'International Tables Vol C Tables 4.2.6.8 and 6.1.1.4'
O O 0.0106 0.006 'International Tables Vol C Tables 4.2.6.8 and 6.1.1.4'
Fe Fe 0.3463 0.8444 'International Tables Vol C Tables 4.2.6.8 and 6.1.1.4'
Os Os -1.2165 7.603 'International Tables Vol C Tables 4.2.6.8 and 6.1.1.4'

loop_
_geom_angle_atom_site_label_1
_geom_angle_atom_site_label_2
_geom_angle_atom_site_label_3
_geom_angle
N1 C1 Os1 177.9(4)
O11 C11 Fe1 177.7(4)
O12 C12 Fe1 177.0(4)
O13 C13 Fe1 176.9(4)
O14 C14 Fe1 139.8(4)
O14 C14 Fe2 138.7(3)
Fe1 C14 Fe2 81.50(18)
O21 C21 Fe2 178.2(4)
O22 C22 Fe2 176.3(4)
O23 C23 Fe2 175.5(4)
O24 C24 Fe2 140.7(4)
O24 C24 Fe1 139.5(4)
Fe2 C24 Fe1 79.74(17)
O31 C31 Os1 178.2(4)
O32 C32 Os1 178.8(4)
O33 C33 Os1 178.2(4)
N1 C100 C102 106.8(3)
N1 C100 C103 107.3(3)
C102 C100 C103 112.3(4)
N1 C100 C101 107.6(3)
C102 C100 C101 111.5(4)
C103 C100 C101 111.1(4)
C100 C101 H10A 109.5
C100 C101 H10B 109.5
H10A C101 H10B 109.5
C100 C101 H10C 109.5
H10A C101 H10C 109.5
H10B C101 H10C 109.5
C100 C102 H10D 109.5
C100 C102 H10E 109.5
H10D C102 H10E 109.5
C100 C102 H10F 109.5
H10D C102 H10F 109.5
H10E C102 H10F 109.5
C100 C103 H10G 109.5
C100 C103 H10H 109.5
H10G C103 H10H 109.5
C100 C103 H10I 109.5
H10G C103 H10I 109.5
H10H C103 H10I 109.5
C1 N1 C100 178.5(4)
C11 Fe1 C12 98.15(18)
C11 Fe1 C13 97.87(19)
C12 Fe1 C13 94.71(19)
C11 Fe1 C14 87.18(18)
C12 Fe1 C14 88.53(19)
C13 Fe1 C14 173.54(19)
C11 Fe1 C24 93.35(17)
C12 Fe1 C24 168.48(18)
C13 Fe1 C24 84.27(19)
C14 Fe1 C24 91.44(18)
C11 Fe1 Fe2 112.27(13)
C12 Fe1 Fe2 123.90(14)
C13 Fe1 Fe2 124.31(14)
C14 Fe1 Fe2 49.55(13)
C24 Fe1 Fe2 49.75(13)
C11 Fe1 Os1 171.57(14)
C12 Fe1 Os1 81.01(13)
C13 Fe1 Os1 90.56(13)
C14 Fe1 Os1 84.42(12)
C24 Fe1 Os1 87.53(12)
Fe2 Fe1 Os1 62.273(18)
C21 Fe2 C23 97.84(19)
C21 Fe2 C22 96.4(2)
C23 Fe2 C22 92.48(19)
C21 Fe2 C14 91.34(18)
C23 Fe2 C14 170.81(19)
C22 Fe2 C14 86.81(18)
C21 Fe2 C24 90.61(19)
C23 Fe2 C24 88.0(2)
C22 Fe2 C24 172.84(18)
C14 Fe2 C24 91.58(18)
C21 Fe2 Fe1 113.43(13)
C23 Fe2 Fe1 125.69(14)
C22 Fe2 Fe1 124.50(13)
C14 Fe2 Fe1 48.95(13)
C24 Fe2 Fe1 50.51(13)
C21 Fe2 Os1 174.99(13)
C23 Fe2 Os1 86.86(14)
C22 Fe2 Os1 85.08(13)
C14 Fe2 Os1 83.95(12)
C24 Fe2 Os1 87.82(12)
Fe1 Fe2 Os1 62.058(18)
C32 Os1 C31 97.42(18)
C32 Os1 C33 92.55(18)
C31 Os1 C33 91.67(18)
C32 Os1 C1 90.72(17)
C31 Os1 C1 91.88(17)
C33 Os1 C1 174.83(17)
C32 Os1 Fe1 103.04(13)
C31 Os1 Fe1 159.51(13)
C33 Os1 Fe1 86.44(12)
C1 Os1 Fe1 88.92(11)
C32 Os1 Fe2 158.70(13)
C31 Os1 Fe2 103.87(13)
C33 Os1 Fe2 86.67(13)
C1 Os1 Fe2 88.83(11)
Fe1 Os1 Fe2 55.669(17)

loop_
_geom_bond_atom_site_label_1
_geom_bond_atom_site_label_2
_geom_bond_distance
C1 N1 1.154(6)
C1 Os1 2.042(4)
C11 O11 1.136(5)
C11 Fe1 1.807(4)
C12 O12 1.139(5)
C12 Fe1 1.813(4)
C13 O13 1.138(6)
C13 Fe1 1.817(5)
C14 O14 1.191(6)
C14 Fe1 1.958(5)
C14 Fe2 1.976(5)
C21 O21 1.141(5)
C21 Fe2 1.799(4)
C22 O22 1.140(6)
C22 Fe2 1.814(5)
C23 O23 1.144(6)
C23 Fe2 1.810(5)
C24 O24 1.154(6)
C24 Fe2 1.991(5)
C24 Fe1 2.014(4)
C31 O31 1.136(5)
C31 Os1 1.922(4)
C32 O32 1.150(5)
C32 Os1 1.901(4)
C33 O33 1.135(5)
C33 Os1 1.944(4)
C100 N1 1.472(5)
C100 C102 1.524(6)
C100 C103 1.528(6)
C100 C101 1.531(6)
C101 H10A 0.98
C101 H10B 0.98
C101 H10C 0.98
C102 H10D 0.98
C102 H10E 0.98
C102 H10F 0.98
C103 H10G 0.98
C103 H10H 0.98
C103 H10I 0.98
Fe1 Fe2 2.5675(8)
Fe1 Os1 2.7467(6)
Fe2 Os1 2.7522(6)

loop_
_geom_torsion_atom_site_label_1
_geom_torsion_atom_site_label_2
_geom_torsion_atom_site_label_3
_geom_torsion_atom_site_label_4
_geom_torsion
O14 C14 Fe1 C11 -56.5(5)
Fe2 C14 Fe1 C11 122.73(17)
O14 C14 Fe1 C12 41.7(5)
Fe2 C14 Fe1 C12 -139.04(17)
O14 C14 Fe1 C24 -149.8(5)
Fe2 C14 Fe1 C24 29.44(16)
O14 C14 Fe1 Fe2 -179.2(6)
O14 C14 Fe1 Os1 122.8(5)
Fe2 C14 Fe1 Os1 -57.93(9)
O24 C24 Fe1 C11 61.8(5)
Fe2 C24 Fe1 C11 -116.61(17)
O24 C24 Fe1 C12 -121.2(9)
Fe2 C24 Fe1 C12 60.4(10)
O24 C24 Fe1 C13 -35.8(5)
Fe2 C24 Fe1 C13 145.81(17)
O24 C24 Fe1 C14 149.0(5)
Fe2 C24 Fe1 C14 -29.35(16)
O24 C24 Fe1 Fe2 178.4(6)
O24 C24 Fe1 Os1 -126.6(5)
Fe2 C24 Fe1 Os1 55.00(10)
O14 C14 Fe2 C21 58.8(5)
Fe1 C14 Fe2 C21 -120.46(17)
O14 C14 Fe2 C22 -37.5(5)
Fe1 C14 Fe2 C22 143.21(17)
O14 C14 Fe2 C24 149.4(5)
Fe1 C14 Fe2 C24 -29.81(16)
O14 C14 Fe2 Fe1 179.2(6)
O14 C14 Fe2 Os1 -122.9(5)
Fe1 C14 Fe2 Os1 57.83(10)
O24 C24 Fe2 C21 -57.9(6)
Fe1 C24 Fe2 C21 120.42(16)
O24 C24 Fe2 C23 39.9(6)
Fe1 C24 Fe2 C23 -141.76(17)
O24 C24 Fe2 C14 -149.3(5)
Fe1 C24 Fe2 C14 29.06(16)
O24 C24 Fe2 Fe1 -178.4(6)
O24 C24 Fe2 Os1 126.8(5)
Fe1 C24 Fe2 Os1 -54.82(10)
C11 Fe1 Fe2 C21 4.7(2)
C12 Fe1 Fe2 C21 122.1(2)
C13 Fe1 Fe2 C21 -112.6(2)
C14 Fe1 Fe2 C21 69.9(2)
C24 Fe1 Fe2 C21 -70.0(2)
Os1 Fe1 Fe2 C21 177.59(15)
C11 Fe1 Fe2 C23 124.3(2)
C12 Fe1 Fe2 C23 -118.3(2)
C13 Fe1 Fe2 C23 7.0(2)
C14 Fe1 Fe2 C23 -170.5(2)
C24 Fe1 Fe2 C23 49.6(2)
Os1 Fe1 Fe2 C23 -62.79(18)
C11 Fe1 Fe2 C22 -111.7(2)
C12 Fe1 Fe2 C22 5.6(2)
C13 Fe1 Fe2 C22 131.0(2)
C14 Fe1 Fe2 C22 -46.5(2)
C24 Fe1 Fe2 C22 173.6(2)
Os1 Fe1 Fe2 C22 61.16(17)
C11 Fe1 Fe2 C14 -65.2(2)
C12 Fe1 Fe2 C14 52.2(2)
C13 Fe1 Fe2 C14 177.5(2)
C24 Fe1 Fe2 C14 -139.9(2)
Os1 Fe1 Fe2 C14 107.68(15)
C11 Fe1 Fe2 C24 74.7(2)
C12 Fe1 Fe2 C24 -167.9(2)
C13 Fe1 Fe2 C24 -42.6(2)
C14 Fe1 Fe2 C24 139.9(2)
Os1 Fe1 Fe2 C24 -112.40(16)
C11 Fe1 Fe2 Os1 -172.90(14)
C12 Fe1 Fe2 Os1 -55.53(16)
C13 Fe1 Fe2 Os1 69.81(16)
C14 Fe1 Fe2 Os1 -107.68(15)
C24 Fe1 Fe2 Os1 112.40(15)
C12 Fe1 Os1 C32 -43.66(19)
C13 Fe1 Os1 C32 51.02(19)
C14 Fe1 Os1 C32 -133.05(18)
C24 Fe1 Os1 C32 135.26(18)
Fe2 Fe1 Os1 C32 -179.81(13)
C12 Fe1 Os1 C31 139.3(4)
C13 Fe1 Os1 C31 -126.0(4)
C14 Fe1 Os1 C31 49.9(4)
C24 Fe1 Os1 C31 -41.8(4)
Fe2 Fe1 Os1 C31 3.2(4)
C12 Fe1 Os1 C33 -135.45(19)
C13 Fe1 Os1 C33 -40.77(19)
C14 Fe1 Os1 C33 135.16(18)
C24 Fe1 Os1 C33 43.46(18)
Fe2 Fe1 Os1 C33 88.39(13)
C12 Fe1 Os1 C1 46.83(18)
C13 Fe1 Os1 C1 141.51(18)
C14 Fe1 Os1 C1 -42.56(17)
C24 Fe1 Os1 C1 -134.25(17)
Fe2 Fe1 Os1 C1 -89.32(11)
C12 Fe1 Os1 Fe2 136.15(14)
C13 Fe1 Os1 Fe2 -129.17(14)
C14 Fe1 Os1 Fe2 46.76(13)
C24 Fe1 Os1 Fe2 -44.93(13)
C23 Fe2 Os1 C32 134.2(4)
C22 Fe2 Os1 C32 -133.1(4)
C14 Fe2 Os1 C32 -45.8(4)
C24 Fe2 Os1 C32 46.1(4)
Fe1 Fe2 Os1 C32 0.5(3)
C23 Fe2 Os1 C31 -45.19(19)
C22 Fe2 Os1 C31 47.57(19)
C14 Fe2 Os1 C31 134.88(18)
C24 Fe2 Os1 C31 -133.30(18)
Fe1 Fe2 Os1 C31 -178.86(13)
C23 Fe2 Os1 C33 45.70(19)
C22 Fe2 Os1 C33 138.47(18)
C14 Fe2 Os1 C33 -134.23(18)
C24 Fe2 Os1 C33 -42.40(17)
Fe1 Fe2 Os1 C33 -87.96(12)
C23 Fe2 Os1 C1 -136.84(19)
C22 Fe2 Os1 C1 -44.08(17)
C14 Fe2 Os1 C1 43.23(17)
C24 Fe2 Os1 C1 135.05(17)
Fe1 Fe2 Os1 C1 89.49(12)
C23 Fe2 Os1 Fe1 133.67(15)
C22 Fe2 Os1 Fe1 -133.57(13)
C14 Fe2 Os1 Fe1 -46.26(13)
C24 Fe2 Os1 Fe1 45.56(12)
